data_4038334
loop_
_publ_author_name
'Kumar, Pankaj'
'Kumar, Rakesh'
'Banerjee, Prabal'

_publ_section_title
;
 Accessing Dihydro-1,2-oxazine via Cloke-Wilson type Annulation of
 Cyclopropyl Carbonyls: Application towards the Diastereoselective
 Synthesis of Pyrrolo[1,2-b][1,2]oxazine.
;
_journal_name_full 'The Journal of organic chemistry'
_journal_paper_doi 10.1021/acs.joc.0c00531
_journal_year 2020
_chemical_formula_moiety 'C17 H17 N O2'
_chemical_formula_sum 'C17 H17 N O2'
_chemical_formula_weight 267.31
_space_group_crystal_system monoclinic
_space_group_IT_number 15
_space_group_name_Hall '-C 2yc'
_space_group_name_H-M_alt 'C 1 2/c 1'
_atom_sites_solution_hydrogens geom
_audit_creation_method SHELXL-2014/7
_cell_angle_alpha 90
_cell_angle_beta 92.464(2)
_cell_angle_gamma 90
_cell_formula_units_Z 8
_cell_length_a 62.025(4)
_cell_length_b 5.3766(3)
_cell_length_c 8.2455(5)
_cell_measurement_reflns_used 12191
_cell_measurement_temperature 298(2)
_cell_measurement_theta_max 28.3
_cell_measurement_theta_min 2.6
_cell_volume 2747.2(3)
_computing_cell_refinement 'APEX2 (Bruker, 2014); SAINT (Bruker, 2014)'
_computing_data_collection 'APEX2 (Bruker, 2014)'
_computing_data_reduction 'SAINT (Bruker, 2014);XPREP(Sheldrick,2014)'
_computing_molecular_graphics 'Ortep, Platon, mercury'
_computing_structure_refinement 'SHELXL-2014 (Sheldrick, 2014)'
_computing_structure_solution 'SHELXS-2014 (Sheldrick, 2014)'
_diffrn_ambient_temperature 298(2)
_diffrn_detector_area_resol_mean 10.233
_diffrn_measured_fraction_theta_full 0.994
_diffrn_measured_fraction_theta_max 0.947
_diffrn_measurement_device_type 'Bruker D8 Venture PHOTON 100 CMOS'
_diffrn_measurement_method 'phi and omega scan'
_diffrn_radiation_type MoK\a
_diffrn_radiation_wavelength 0.71073
_diffrn_reflns_av_R_equivalents 0.0227
_diffrn_reflns_av_unetI/netI 0.0244
_diffrn_reflns_Laue_measured_fraction_full 0.994
_diffrn_reflns_Laue_measured_fraction_max 0.947
_diffrn_reflns_limit_h_max 82
_diffrn_reflns_limit_h_min -81
_diffrn_reflns_limit_k_max 7
_diffrn_reflns_limit_k_min -7
_diffrn_reflns_limit_l_max 10
_diffrn_reflns_limit_l_min -9
_diffrn_reflns_number 12191
_diffrn_reflns_point_group_measured_fraction_full 0.994
_diffrn_reflns_point_group_measured_fraction_max 0.947
_diffrn_reflns_theta_full 25.242
_diffrn_reflns_theta_max 28.269
_diffrn_reflns_theta_min 2.630
_diffrn_source 'fine-focus sealed tube'
_exptl_absorpt_coefficient_mu 0.085
_exptl_absorpt_correction_T_max 0.7457
_exptl_absorpt_correction_T_min 0.6519
_exptl_absorpt_correction_type multi-scan
_exptl_absorpt_process_details SADABS
_exptl_crystal_colour yellow
_exptl_crystal_density_diffrn 1.293
_exptl_crystal_density_meas 1.29
_exptl_crystal_density_method 'not measured'
_exptl_crystal_description block
_exptl_crystal_F_000 1136
_exptl_crystal_size_max 0.360
_exptl_crystal_size_mid 0.340
_exptl_crystal_size_min 0.250
_exptl_transmission_factor_max 0.7457
_exptl_transmission_factor_min 0.6504
_refine_diff_density_max 0.216
_refine_diff_density_min -0.165
_refine_diff_density_rms 0.036
_refine_ls_extinction_method none
_refine_ls_goodness_of_fit_ref 1.084
_refine_ls_hydrogen_treatment constr
_refine_ls_matrix_type full
_refine_ls_number_parameters 181
_refine_ls_number_reflns 3219
_refine_ls_number_restraints 0
_refine_ls_restrained_S_all 1.084
_refine_ls_R_factor_all 0.0757
_refine_ls_R_factor_gt 0.0576
_refine_ls_shift/su_max 0.000
_refine_ls_shift/su_mean 0.000
_refine_ls_structure_factor_coef Fsqd
_refine_ls_weighting_details 'w=1/[\s^2^(Fo^2^)+(0.0367P)^2^+2.8841P] where P=(Fo^2^+2Fc^2^)/3'
_refine_ls_weighting_scheme calc
_refine_ls_wR_factor_gt 0.1225
_refine_ls_wR_factor_ref 0.1326
_reflns_Friedel_coverage 0.000
_reflns_number_gt 2554
_reflns_number_total 3219
_reflns_threshold_expression 'I > 2\s(I)'
_cod_data_source_file jo0c00531_si_002.cif
_cod_data_source_block shelx
_cod_original_sg_symbol_H-M 'C 2/c'
_cod_database_code 4038334
_shelx_shelxl_version_number 2014/7
_shelx_space_group_comment
;
The symmetry employed for this shelxl refinement is uniquely defined
by the following loop, which should always be used as a source of
symmetry information in preference to the above space-group names.
They are only intended as comments.
;
_shelx_estimated_absorpt_t_min 0.970
_shelx_estimated_absorpt_t_max 0.979

loop_
_space_group_symop_operation_xyz
'x, y, z'
'-x, y, -z+1/2'
'x+1/2, y+1/2, z'
'-x+1/2, y+1/2, -z+1/2'
'-x, -y, -z'
'x, -y, z-1/2'
'-x+1/2, -y+1/2, -z'
'x+1/2, -y+1/2, z-1/2'

loop_
_atom_site_label
_atom_site_type_symbol
_atom_site_fract_x
_atom_site_fract_y
_atom_site_fract_z
_atom_site_U_iso_or_equiv
_atom_site_adp_type
_atom_site_occupancy
_atom_site_site_symmetry_order
_atom_site_calc_flag
_atom_site_refinement_flags_posn
_atom_site_refinement_flags_adp
_atom_site_refinement_flags_occupancy
_atom_site_disorder_assembly
_atom_site_disorder_group
O1 O 0.05380(2) 0.3972(2) -0.00313(15) 0.0459(3) Uani 1 1 d . . . . .
O2 O 0.15252(2) 0.2684(3) 0.00386(16) 0.0546(4) Uani 1 1 d . . . . .
N1 N 0.03117(2) 0.4327(3) -0.0005(2) 0.0531(4) Uani 1 1 d . . . . .
C12 C 0.08723(3) 0.2471(3) 0.10007(19) 0.0365(4) Uani 1 1 d . . . . .
C13 C 0.10101(3) 0.4305(3) 0.1621(2) 0.0460(4) Uani 1 1 d . . . . .
H13 H 0.0956 0.5552 0.2271 0.055 Uiso 1 1 calc R U . . .
C16 C 0.05209(3) 0.0142(3) 0.1497(2) 0.0428(4) Uani 1 1 d . . . . .
H16A H 0.0588 -0.0823 0.2377 0.051 Uiso 1 1 calc R U . . .
H16B H 0.0528 -0.0809 0.0501 0.051 Uiso 1 1 calc R U . . .
C11 C 0.09592(3) 0.0626(3) 0.0060(2) 0.0427(4) Uani 1 1 d . . . . .
H11 H 0.0870 -0.0638 -0.0348 0.051 Uiso 1 1 calc R U . . .
C8 C 0.16176(3) 0.0901(4) -0.1012(2) 0.0512(5) Uani 1 1 d . . . . .
H8A H 0.1535 0.0829 -0.2036 0.061 Uiso 1 1 calc R U . . .
H8B H 0.1617 -0.0736 -0.0518 0.061 Uiso 1 1 calc R U . . .
C1 C 0.02075(3) 0.2861(4) 0.0869(2) 0.0501(5) Uani 1 1 d . . . . .
H1 H 0.0060 0.3179 0.0905 0.060 Uiso 1 1 calc R U . . .
C15 C 0.06358(3) 0.2587(3) 0.13347(19) 0.0372(4) Uani 1 1 d . . . . .
H15 H 0.0618 0.3552 0.2329 0.045 Uiso 1 1 calc R U . . .
C14 C 0.12256(3) 0.4307(4) 0.1291(2) 0.0487(5) Uani 1 1 d . . . . .
H14 H 0.1316 0.5545 0.1724 0.058 Uiso 1 1 calc R U . . .
C2 C 0.18452(3) 0.1691(4) -0.1289(2) 0.0443(4) Uani 1 1 d . . . . .
C9 C 0.13094(3) 0.2475(3) 0.0317(2) 0.0400(4) Uani 1 1 d . . . . .
C10 C 0.11759(3) 0.0609(3) -0.0293(2) 0.0438(4) Uani 1 1 d . . . . .
H10 H 0.1231 -0.0646 -0.0933 0.053 Uiso 1 1 calc R U . . .
C17 C 0.02871(3) 0.0704(4) 0.1845(2) 0.0481(4) Uani 1 1 d . . . . .
H17A H 0.0199 -0.0741 0.1586 0.058 Uiso 1 1 calc R U . . .
H17B H 0.0276 0.1066 0.2991 0.058 Uiso 1 1 calc R U . . .
C3 C 0.20168(3) 0.0294(4) -0.0685(3) 0.0558(5) Uani 1 1 d . . . . .
H3 H 0.1991 -0.1123 -0.0076 0.067 Uiso 1 1 calc R U . . .
C5 C 0.22650(4) 0.3071(5) -0.1859(3) 0.0697(7) Uani 1 1 d . . . . .
H5 H 0.2406 0.3535 -0.2053 0.084 Uiso 1 1 calc R U . . .
C4 C 0.22265(3) 0.0980(5) -0.0975(3) 0.0676(6) Uani 1 1 d . . . . .
H4 H 0.2341 0.0019 -0.0569 0.081 Uiso 1 1 calc R U . . .
C6 C 0.20966(4) 0.4479(5) -0.2458(3) 0.0693(6) Uani 1 1 d . . . . .
H6 H 0.2123 0.5904 -0.3057 0.083 Uiso 1 1 calc R U . . .
C7 C 0.18868(3) 0.3797(4) -0.2178(3) 0.0580(5) Uani 1 1 d . . . . .
H7 H 0.1773 0.4763 -0.2592 0.070 Uiso 1 1 calc R U . . .

loop_
_atom_site_aniso_label
_atom_site_aniso_U_11
_atom_site_aniso_U_22
_atom_site_aniso_U_33
_atom_site_aniso_U_23
_atom_site_aniso_U_13
_atom_site_aniso_U_12
O1 0.0424(7) 0.0458(7) 0.0496(7) 0.0143(6) 0.0052(5) 0.0063(6)
O2 0.0380(6) 0.0602(9) 0.0665(9) -0.0204(7) 0.0121(6) -0.0053(6)
N1 0.0420(8) 0.0576(10) 0.0594(10) 0.0115(8) -0.0005(7) 0.0108(8)
C12 0.0397(8) 0.0366(8) 0.0333(8) 0.0022(7) 0.0027(6) 0.0023(7)
C13 0.0486(10) 0.0390(9) 0.0508(10) -0.0099(8) 0.0090(8) 0.0015(8)
C16 0.0397(9) 0.0415(9) 0.0472(10) 0.0069(8) 0.0019(7) 0.0013(8)
C11 0.0409(9) 0.0408(9) 0.0462(10) -0.0067(8) 0.0007(7) -0.0032(8)
C8 0.0433(10) 0.0526(11) 0.0585(11) -0.0097(9) 0.0108(8) 0.0018(9)
C1 0.0369(9) 0.0596(12) 0.0538(11) 0.0049(10) 0.0014(8) 0.0065(9)
C15 0.0401(9) 0.0381(8) 0.0334(8) 0.0001(7) 0.0018(6) 0.0030(7)
C14 0.0453(10) 0.0443(10) 0.0569(11) -0.0128(9) 0.0066(8) -0.0080(8)
C2 0.0421(9) 0.0474(10) 0.0440(10) -0.0058(8) 0.0076(7) 0.0016(8)
C9 0.0363(8) 0.0432(9) 0.0407(9) -0.0009(8) 0.0040(7) -0.0001(7)
C10 0.0430(9) 0.0417(9) 0.0469(10) -0.0103(8) 0.0057(7) 0.0024(8)
C17 0.0410(9) 0.0515(11) 0.0519(11) 0.0059(9) 0.0043(8) -0.0030(8)
C3 0.0510(11) 0.0571(12) 0.0601(12) 0.0038(10) 0.0115(9) 0.0070(10)
C5 0.0496(12) 0.0854(18) 0.0755(15) -0.0183(14) 0.0203(11) -0.0167(12)
C4 0.0422(11) 0.0826(17) 0.0784(15) -0.0066(13) 0.0071(10) 0.0117(11)
C6 0.0796(16) 0.0580(13) 0.0720(15) -0.0016(12) 0.0233(12) -0.0167(12)
C7 0.0594(12) 0.0530(12) 0.0619(13) 0.0018(10) 0.0067(10) 0.0027(10)

loop_
_atom_type_symbol
_atom_type_description
_atom_type_scat_dispersion_real
_atom_type_scat_dispersion_imag
_atom_type_scat_source
C C 0.0033 0.0016 'International Tables Vol C Tables 4.2.6.8 and 6.1.1.4'
H H 0.0000 0.0000 'International Tables Vol C Tables 4.2.6.8 and 6.1.1.4'
N N 0.0061 0.0033 'International Tables Vol C Tables 4.2.6.8 and 6.1.1.4'
O O 0.0106 0.0060 'International Tables Vol C Tables 4.2.6.8 and 6.1.1.4'

loop_
_geom_angle_atom_site_label_1
_geom_angle_atom_site_label_2
_geom_angle_atom_site_label_3
_geom_angle
_geom_angle_site_symmetry_1
_geom_angle_site_symmetry_3
_geom_angle_publ_flag
N1 O1 C15 115.83(12) . . ?
C9 O2 C8 117.78(14) . . ?
C1 N1 O1 117.11(15) . . ?
C11 C12 C13 117.86(15) . . ?
C11 C12 C15 122.61(15) . . ?
C13 C12 C15 119.52(15) . . ?
C14 C13 C12 121.07(16) . . ?
C15 C16 C17 107.61(15) . . ?
C12 C11 C10 121.80(16) . . ?
O2 C8 C2 107.89(15) . . ?
N1 C1 C17 129.03(17) . . ?
O1 C15 C16 109.36(13) . . ?
O1 C15 C12 104.82(12) . . ?
C16 C15 C12 116.70(14) . . ?
C13 C14 C9 120.39(17) . . ?
C3 C2 C7 118.72(18) . . ?
C3 C2 C8 120.50(18) . . ?
C7 C2 C8 120.77(18) . . ?
O2 C9 C10 124.93(16) . . ?
O2 C9 C14 115.55(15) . . ?
C10 C9 C14 119.52(16) . . ?
C9 C10 C11 119.34(16) . . ?
C1 C17 C16 110.54(15) . . ?
C2 C3 C4 120.7(2) . . ?
C6 C5 C4 120.0(2) . . ?
C5 C4 C3 119.9(2) . . ?
C5 C6 C7 120.3(2) . . ?
C2 C7 C6 120.4(2) . . ?

loop_
_geom_bond_atom_site_label_1
_geom_bond_atom_site_label_2
_geom_bond_distance
_geom_bond_site_symmetry_2
_geom_bond_publ_flag
O1 N1 1.4178(18) . ?
O1 C15 1.4603(19) . ?
O2 C9 1.3718(19) . ?
O2 C8 1.428(2) . ?
N1 C1 1.265(2) . ?
C12 C11 1.383(2) . ?
C12 C13 1.388(2) . ?
C12 C15 1.505(2) . ?
C13 C14 1.376(2) . ?
C16 C15 1.504(2) . ?
C16 C17 1.520(2) . ?
C11 C10 1.387(2) . ?
C8 C2 1.501(2) . ?
C1 C17 1.484(3) . ?
C14 C9 1.386(2) . ?
C2 C3 1.378(3) . ?
C2 C7 1.379(3) . ?
C9 C10 1.382(2) . ?
C3 C4 1.383(3) . ?
C5 C6 1.365(3) . ?
C5 C4 1.367(3) . ?
C6 C7 1.381(3) . ?
